data_7717329
loop_
_publ_author_name
'Volk, Niklas'
'Garc&#xed;a Alcaraz, Antonio'
'Balasubramaniam, Selvakumar'
'Heumann, Jannik'
'Schnakenburg, Gregor'
'Espinosa Ferao, Arturo'
'Streubel, Rainer'

_publ_section_title
;
 Oxaphosphiranes: isolable phosphorus-containing epoxide rings.
;
_journal_issue 48
_journal_name_full 'Dalton transactions (Cambridge, England : 2003)'
_journal_page_first 19351
_journal_page_last 19359
_journal_paper_doi 10.1039/d4dt02915a
_journal_volume 53
_journal_year 2024
_chemical_formula_moiety 'C31 H28 N2 O5 P W'
_chemical_formula_sum 'C31 H28 N2 O5 P W'
_chemical_formula_weight 723.37
_chemical_name_systematic SB-66
_space_group_crystal_system monoclinic
_space_group_IT_number 14
_space_group_name_Hall '-P 2ybc'
_space_group_name_H-M_alt 'P 1 21/c 1'
_atom_sites_solution_hydrogens mixed
_audit_creation_date 2024-09-05
_audit_creation_method
;
Olex2 1.5
(compiled 2024.02.16 svn.r378c4104 for OlexSys, GUI svn.r6928)
;
_audit_update_record
;
2024-09-05 deposited with the CCDC.	2024-10-23 downloaded from the CCDC.
;
_cell_angle_alpha 90
_cell_angle_beta 97.581(2)
_cell_angle_gamma 90
_cell_formula_units_Z 4
_cell_length_a 9.3149(3)
_cell_length_b 22.2032(9)
_cell_length_c 13.9550(6)
_cell_measurement_reflns_used 9668
_cell_measurement_temperature 100
_cell_measurement_theta_max 31.517
_cell_measurement_theta_min 2.353
_cell_volume 2860.95(19)
_computing_cell_refinement 'SAINT V8.40B (?, 2016)'
_computing_data_reduction 'SAINT V8.40B (?, 2016)'
_computing_molecular_graphics 'Olex2 1.5 (Dolomanov et al., 2009)'
_computing_publication_material 'Olex2 1.5 (Dolomanov et al., 2009)'
_computing_structure_refinement 'XL  (Sheldrick, 2008)'
_computing_structure_solution 'XT (Sheldrick, 2015)'
_diffrn_ambient_temperature 100.00
_diffrn_detector 'Bruker Photon100 detector'
_diffrn_detector_area_resol_mean 7.9
_diffrn_detector_type 'CMOS area detector'
_diffrn_measured_fraction_theta_full 0.999
_diffrn_measured_fraction_theta_max 0.999
_diffrn_measurement_device 'three-circle diffractometer'
_diffrn_measurement_device_type 'Bruker D8 Venture'
_diffrn_measurement_method '\w and \f scans'
_diffrn_radiation_monochromator 'mirror optics'
_diffrn_radiation_probe x-ray
_diffrn_radiation_type MoK\a
_diffrn_radiation_wavelength 0.71073
_diffrn_reflns_av_R_equivalents 0.0332
_diffrn_reflns_av_unetI/netI 0.0193
_diffrn_reflns_Laue_measured_fraction_full 0.999
_diffrn_reflns_Laue_measured_fraction_max 0.999
_diffrn_reflns_limit_h_max 11
_diffrn_reflns_limit_h_min -12
_diffrn_reflns_limit_k_max 29
_diffrn_reflns_limit_k_min -29
_diffrn_reflns_limit_l_max 18
_diffrn_reflns_limit_l_min -18
_diffrn_reflns_number 59659
_diffrn_reflns_point_group_measured_fraction_full 0.999
_diffrn_reflns_point_group_measured_fraction_max 0.999
_diffrn_reflns_theta_full 25.242
_diffrn_reflns_theta_max 27.999
_diffrn_reflns_theta_min 2.389
_diffrn_source 'microfocus sealed X-ray tube'
_diffrn_source_type 'Incoatec I\ms'
_exptl_absorpt_coefficient_mu 4.136
_exptl_absorpt_correction_T_max 0.7462
_exptl_absorpt_correction_T_min 0.5610
_exptl_absorpt_correction_type multi-scan
_exptl_absorpt_process_details
'SADABS-2016/2 (Bruker,2016/2) was used for absorption correction. wR2(int) was 0.1165 before and 0.0500 after correction. The Ratio of minimum to maximum transmission is 0.7518. The \l/2 correction factor is Not present.'
_exptl_crystal_colour 'clear orangish yellow'
_exptl_crystal_colour_lustre clear
_exptl_crystal_colour_modifier orangish
_exptl_crystal_colour_primary yellow
_exptl_crystal_density_diffrn 1.679
_exptl_crystal_description plank
_exptl_crystal_F_000 1428
_exptl_crystal_size_max 0.24
_exptl_crystal_size_mid 0.08
_exptl_crystal_size_min 0.04
_refine_diff_density_max 1.318
_refine_diff_density_min -0.449
_refine_diff_density_rms 0.078
_refine_ls_extinction_method none
_refine_ls_goodness_of_fit_ref 1.056
_refine_ls_hydrogen_treatment mixed
_refine_ls_matrix_type full
_refine_ls_number_parameters 367
_refine_ls_number_reflns 6918
_refine_ls_number_restraints 0
_refine_ls_restrained_S_all 1.056
_refine_ls_R_factor_all 0.0167
_refine_ls_R_factor_gt 0.0157
_refine_ls_shift/su_max 0.002
_refine_ls_shift/su_mean 0.000
_refine_ls_structure_factor_coef Fsqd
_refine_ls_weighting_details 'w=1/[\s^2^(Fo^2^)+(0.0138P)^2^+2.6429P] where P=(Fo^2^+2Fc^2^)/3'
_refine_ls_weighting_scheme calc
_refine_ls_wR_factor_gt 0.0382
_refine_ls_wR_factor_ref 0.0387
_reflns_Friedel_coverage 0.000
_reflns_number_gt 6605
_reflns_number_total 6918
_reflns_threshold_expression 'I > 2\s(I)'
_cod_data_source_file d4dt02915a2.cif
_cod_data_source_block 19
_cod_depositor_comments 'Adding full bibliography for 7717326--7717330.cif.'
_cod_database_code 7717329
_shelx_shelxl_version_number 2019/1
_shelx_space_group_comment
;
The symmetry employed for this shelxl refinement is uniquely defined
by the following loop, which should always be used as a source of
symmetry information in preference to the above space-group names.
They are only intended as comments.
;
_shelx_estimated_absorpt_t_max 0.852
_shelx_estimated_absorpt_t_min 0.437
_olex2_refinement_description
;
1. Fixed Uiso
 At 1.5 times of:
  All C(H,H,H) groups, H of C31
 At 1.2 times of:
  H10 of C10, H25 of C25, H23 of C23, H13 of C13, H12 of C12, H14 of C14, H11
  of C11, H17 of C17, H18 of C18, H22 of C22, H24 of C24, H16 of C16, H20 of
  C20, H26 of C26, H19 of C19
2.a Me refined with riding coordinates:
 C7(H7A,H7B,H7C)
2.b Aromatic/amide H refined with riding coordinates:
 C10(H10), C11(H11), C12(H12), C13(H13), C14(H14), C16(H16), C17(H17),
 C18(H18), C19(H19), C20(H20), C22(H22), C23(H23), C24(H24), C25(H25), C26(H26)
2.c Idealised Me refined as rotating group:
 C4(H4A,H4B,H4C), C5(H5A,H5B,H5C), C6(H6A,H6B,H6C)
;
_olex2_submission_special_instructions 'No special instructions were received'

loop_
_space_group_symop_operation_xyz
'x, y, z'
'-x, y+1/2, -z+1/2'
'-x, -y, -z'
'x, -y-1/2, z-1/2'

loop_
_atom_site_label
_atom_site_type_symbol
_atom_site_fract_x
_atom_site_fract_y
_atom_site_fract_z
_atom_site_U_iso_or_equiv
_atom_site_adp_type
_atom_site_occupancy
_atom_site_site_symmetry_order
_atom_site_calc_flag
_atom_site_refinement_flags_posn
_atom_site_refinement_flags_adp
_atom_site_refinement_flags_occupancy
_atom_site_disorder_assembly
_atom_site_disorder_group
W W 0.56613(2) 0.41590(2) 0.15414(2) 0.01366(3) Uani 1 1 d . . . . .
P P 0.42530(5) 0.41926(2) 0.30422(3) 0.01165(8) Uani 1 1 d . . . . .
O1 O 0.77059(16) 0.43557(7) -0.00457(11) 0.0310(3) Uani 1 1 d . . . . .
O2 O 0.4993(2) 0.55559(6) 0.16838(12) 0.0367(4) Uani 1 1 d . . . . .
O3 O 0.84110(15) 0.43513(7) 0.31302(11) 0.0277(3) Uani 1 1 d . . . . .
O4 O 0.61666(15) 0.27387(6) 0.15196(10) 0.0224(3) Uani 1 1 d . . . . .
O5 O 0.31431(16) 0.39349(8) -0.01971(10) 0.0323(3) Uani 1 1 d . . . . .
N1 N 0.16211(15) 0.48127(6) 0.21333(10) 0.0137(3) Uani 1 1 d . . . . .
N2 N 0.28383(16) 0.52822(6) 0.33221(11) 0.0155(3) Uani 1 1 d . . . . .
C1 C 0.27806(18) 0.47541(7) 0.28215(12) 0.0132(3) Uani 1 1 d . . . . .
C2 C 0.09641(18) 0.53690(8) 0.21968(13) 0.0160(3) Uani 1 1 d . . . . .
C3 C 0.17341(19) 0.56646(8) 0.29426(13) 0.0178(3) Uani 1 1 d . . . . .
C4 C 0.1100(2) 0.43676(8) 0.14020(13) 0.0193(3) Uani 1 1 d . . . . .
H4A H 0.016613 0.420806 0.153614 0.029 Uiso 1 1 calc R U . . .
H4B H 0.180217 0.403791 0.141561 0.029 Uiso 1 1 calc R U . . .
H4C H 0.098184 0.455732 0.076239 0.029 Uiso 1 1 calc R U . . .
C5 C -0.0312(2) 0.55608(9) 0.15071(13) 0.0213(4) Uani 1 1 d . . . . .
H5A H -0.004431 0.557619 0.085155 0.032 Uiso 1 1 calc R U . . .
H5B H -0.062913 0.596077 0.168942 0.032 Uiso 1 1 calc R U . . .
H5C H -0.110257 0.527162 0.152646 0.032 Uiso 1 1 calc R U . . .
C6 C 0.1559(2) 0.62839(9) 0.33239(16) 0.0278(4) Uani 1 1 d . . . . .
H6A H 0.143706 0.626121 0.400989 0.042 Uiso 1 1 calc R U . . .
H6B H 0.070375 0.647394 0.296290 0.042 Uiso 1 1 calc R U . . .
H6C H 0.242064 0.652366 0.324962 0.042 Uiso 1 1 calc R U . . .
C7 C 0.3856(2) 0.54322(9) 0.41776(15) 0.0248(4) Uani 1 1 d . . . . .
H7A H 0.365899 0.584059 0.439252 0.037 Uiso 1 1 calc R U . . .
H7B H 0.374304 0.514512 0.469586 0.037 Uiso 1 1 calc R U . . .
H7C H 0.484841 0.541144 0.401818 0.037 Uiso 1 1 calc R U . . .
C8 C 0.34037(17) 0.34735(7) 0.35472(12) 0.0123(3) Uani 1 1 d . . . . .
C9 C 0.29590(18) 0.36587(7) 0.45284(12) 0.0151(3) Uani 1 1 d . . . . .
C10 C 0.1914(2) 0.41051(8) 0.45945(15) 0.0219(4) Uani 1 1 d . . . . .
H10 H 0.142012 0.427571 0.401890 0.026 Uiso 1 1 calc R U . . .
C11 C 0.1583(2) 0.43036(9) 0.54846(16) 0.0281(4) Uani 1 1 d . . . . .
H11 H 0.088078 0.461146 0.551010 0.034 Uiso 1 1 calc R U . . .
C12 C 0.2268(3) 0.40563(10) 0.63328(16) 0.0314(5) Uani 1 1 d . . . . .
H12 H 0.206611 0.420161 0.694113 0.038 Uiso 1 1 calc R U . . .
C13 C 0.3251(2) 0.35951(10) 0.62840(14) 0.0280(4) Uani 1 1 d . . . . .
H13 H 0.369815 0.341071 0.686182 0.034 Uiso 1 1 calc R U . . .
C14 C 0.3592(2) 0.33985(8) 0.53932(13) 0.0200(4) Uani 1 1 d . . . . .
H14 H 0.426980 0.308048 0.537365 0.024 Uiso 1 1 calc R U . . .
C15 C 0.46886(19) 0.30263(7) 0.37112(12) 0.0139(3) Uani 1 1 d . . . . .
C16 C 0.60936(19) 0.32249(8) 0.40372(12) 0.0160(3) Uani 1 1 d . . . . .
H16 H 0.626998 0.364375 0.412798 0.019 Uiso 1 1 calc R U . . .
C17 C 0.7236(2) 0.28220(8) 0.42308(13) 0.0192(3) Uani 1 1 d . . . . .
H17 H 0.818417 0.296794 0.444128 0.023 Uiso 1 1 calc R U . . .
C18 C 0.6999(2) 0.22066(9) 0.41180(14) 0.0234(4) Uani 1 1 d . . . . .
H18 H 0.778017 0.193017 0.424220 0.028 Uiso 1 1 calc R U . . .
C19 C 0.5606(2) 0.20031(8) 0.38215(14) 0.0237(4) Uani 1 1 d . . . . .
H19 H 0.542857 0.158281 0.375504 0.028 Uiso 1 1 calc R U . . .
C20 C 0.4461(2) 0.24065(8) 0.36194(13) 0.0181(3) Uani 1 1 d . . . . .
H20 H 0.351319 0.225793 0.341660 0.022 Uiso 1 1 calc R U . . .
C21 C 0.21532(18) 0.32016(7) 0.28576(12) 0.0144(3) Uani 1 1 d . . . . .
C22 C 0.24103(19) 0.29944(8) 0.19460(13) 0.0167(3) Uani 1 1 d . . . . .
H22 H 0.336650 0.300792 0.177990 0.020 Uiso 1 1 calc R U . . .
C23 C 0.1297(2) 0.27699(8) 0.12802(13) 0.0193(3) Uani 1 1 d . . . . .
H23 H 0.149536 0.263783 0.066349 0.023 Uiso 1 1 calc R U . . .
C24 C -0.0107(2) 0.27382(8) 0.15164(14) 0.0209(4) Uani 1 1 d . . . . .
H24 H -0.087726 0.259633 0.105773 0.025 Uiso 1 1 calc R U . . .
C25 C -0.0365(2) 0.29157(9) 0.24257(14) 0.0233(4) Uani 1 1 d . . . . .
H25 H -0.131429 0.288365 0.259964 0.028 Uiso 1 1 calc R U . . .
C26 C 0.0755(2) 0.31422(8) 0.30939(13) 0.0199(3) Uani 1 1 d . . . . .
H26 H 0.055894 0.325742 0.371925 0.024 Uiso 1 1 calc R U . . .
C27 C 0.6954(2) 0.42748(9) 0.05346(14) 0.0209(4) Uani 1 1 d . . . . .
C28 C 0.5239(2) 0.50556(9) 0.15983(13) 0.0224(4) Uani 1 1 d . . . . .
C29 C 0.7416(2) 0.42751(8) 0.25734(14) 0.0182(3) Uani 1 1 d . . . . .
C30 C 0.59958(18) 0.32477(8) 0.15480(12) 0.0162(3) Uani 1 1 d . . . . .
C31 C 0.4005(2) 0.40241(9) 0.04510(14) 0.0210(4) Uani 1 1 d . . . . .
H H 0.522(3) 0.4457(11) 0.3795(18) 0.031 Uiso 1 1 d . U . . .

loop_
_atom_site_aniso_label
_atom_site_aniso_U_11
_atom_site_aniso_U_22
_atom_site_aniso_U_33
_atom_site_aniso_U_23
_atom_site_aniso_U_13
_atom_site_aniso_U_12
W 0.01392(4) 0.01451(4) 0.01303(4) 0.00162(2) 0.00350(3) 0.00074(2)
P 0.01133(18) 0.01123(18) 0.01228(19) 0.00083(14) 0.00112(15) 0.00054(14)
O1 0.0267(7) 0.0453(9) 0.0233(7) -0.0005(6) 0.0118(6) -0.0070(7)
O2 0.0586(11) 0.0177(7) 0.0354(9) 0.0078(6) 0.0118(8) 0.0057(7)
O3 0.0200(7) 0.0294(7) 0.0319(8) -0.0061(6) -0.0029(6) -0.0015(6)
O4 0.0197(6) 0.0186(6) 0.0287(7) -0.0030(5) 0.0020(5) 0.0009(5)
O5 0.0213(7) 0.0566(10) 0.0182(7) -0.0024(7) -0.0010(6) 0.0070(7)
N1 0.0138(6) 0.0157(7) 0.0117(6) -0.0001(5) 0.0016(5) 0.0023(5)
N2 0.0163(7) 0.0135(6) 0.0159(7) -0.0015(5) -0.0009(6) 0.0024(5)
C1 0.0138(7) 0.0141(7) 0.0118(7) 0.0005(6) 0.0019(6) 0.0002(6)
C2 0.0149(8) 0.0171(8) 0.0164(8) 0.0023(6) 0.0036(6) 0.0036(6)
C3 0.0184(8) 0.0155(8) 0.0195(8) 0.0024(6) 0.0029(7) 0.0045(6)
C4 0.0183(8) 0.0229(9) 0.0157(8) -0.0048(7) -0.0013(7) 0.0029(7)
C5 0.0190(9) 0.0268(9) 0.0180(9) 0.0026(7) 0.0016(7) 0.0077(7)
C6 0.0291(10) 0.0165(9) 0.0365(11) -0.0054(8) -0.0010(9) 0.0053(7)
C7 0.0266(10) 0.0203(9) 0.0242(10) -0.0073(7) -0.0086(8) 0.0014(7)
C8 0.0125(7) 0.0118(7) 0.0126(7) -0.0006(6) 0.0020(6) -0.0014(6)
C9 0.0164(8) 0.0153(7) 0.0142(8) -0.0025(6) 0.0042(6) -0.0059(6)
C10 0.0255(9) 0.0207(9) 0.0216(9) 0.0002(7) 0.0109(8) -0.0007(7)
C11 0.0333(11) 0.0251(9) 0.0299(11) -0.0062(8) 0.0188(9) -0.0017(8)
C12 0.0392(12) 0.0365(11) 0.0221(10) -0.0092(8) 0.0177(9) -0.0114(9)
C13 0.0326(11) 0.0371(11) 0.0147(9) -0.0002(8) 0.0050(8) -0.0099(9)
C14 0.0213(9) 0.0225(9) 0.0164(8) 0.0006(7) 0.0035(7) -0.0057(7)
C15 0.0177(8) 0.0134(7) 0.0108(7) 0.0009(6) 0.0024(6) 0.0003(6)
C16 0.0186(8) 0.0156(8) 0.0137(8) 0.0008(6) 0.0011(6) -0.0005(6)
C17 0.0177(8) 0.0224(9) 0.0170(8) 0.0030(7) 0.0009(7) 0.0023(7)
C18 0.0287(10) 0.0219(9) 0.0195(9) 0.0019(7) 0.0025(7) 0.0095(7)
C19 0.0334(10) 0.0131(8) 0.0235(9) -0.0006(7) 0.0000(8) 0.0031(7)
C20 0.0235(9) 0.0137(8) 0.0162(8) 0.0003(6) -0.0003(7) -0.0021(6)
C21 0.0148(8) 0.0124(7) 0.0155(8) 0.0008(6) 0.0002(6) -0.0012(6)
C22 0.0155(8) 0.0167(8) 0.0181(8) -0.0028(6) 0.0022(6) -0.0015(6)
C23 0.0215(9) 0.0165(8) 0.0193(8) -0.0047(6) 0.0005(7) -0.0018(7)
C24 0.0180(8) 0.0204(8) 0.0226(9) -0.0020(7) -0.0038(7) -0.0040(7)
C25 0.0135(8) 0.0301(10) 0.0258(10) -0.0006(8) 0.0010(7) -0.0043(7)
C26 0.0175(8) 0.0246(9) 0.0179(8) -0.0013(7) 0.0031(7) -0.0031(7)
C27 0.0193(9) 0.0243(9) 0.0192(9) 0.0000(7) 0.0029(7) -0.0020(7)
C28 0.0289(10) 0.0211(9) 0.0181(9) 0.0069(7) 0.0060(7) -0.0002(7)
C29 0.0189(8) 0.0154(8) 0.0213(9) 0.0001(6) 0.0067(7) 0.0003(6)
C30 0.0103(7) 0.0228(9) 0.0154(8) -0.0004(6) 0.0016(6) -0.0008(6)
C31 0.0186(9) 0.0270(9) 0.0184(9) 0.0036(7) 0.0065(7) 0.0056(7)

loop_
_atom_type_symbol
_atom_type_description
_atom_type_scat_dispersion_real
_atom_type_scat_dispersion_imag
_atom_type_scat_source
C C 0.0033 0.0016 'International Tables Vol C Tables 4.2.6.8 and 6.1.1.4'
H H 0.0000 0.0000 'International Tables Vol C Tables 4.2.6.8 and 6.1.1.4'
N N 0.0061 0.0033 'International Tables Vol C Tables 4.2.6.8 and 6.1.1.4'
O O 0.0106 0.0060 'International Tables Vol C Tables 4.2.6.8 and 6.1.1.4'
P P 0.1023 0.0942 'International Tables Vol C Tables 4.2.6.8 and 6.1.1.4'
W W -0.8490 6.8722 'International Tables Vol C Tables 4.2.6.8 and 6.1.1.4'

loop_
_geom_angle_atom_site_label_1
_geom_angle_atom_site_label_2
_geom_angle_atom_site_label_3
_geom_angle
_geom_angle_site_symmetry_1
_geom_angle_site_symmetry_3
_geom_angle_publ_flag
C27 W P 168.22(6) . . ?
C27 W C28 92.25(8) . . ?
C27 W C29 88.80(8) . . ?
C27 W C30 91.44(7) . . ?
C27 W C31 87.74(8) . . ?
C28 W P 79.67(5) . . ?
C28 W C29 89.41(7) . . ?
C28 W C30 176.31(7) . . ?
C28 W C31 92.40(8) . . ?
C29 W P 82.61(5) . . ?
C30 W P 96.71(5) . . ?
C30 W C29 90.82(7) . . ?
C31 W P 101.05(5) . . ?
C31 W C29 176.16(7) . . ?
C31 W C30 87.59(7) . . ?
W P H 105.7(10) . . ?
C1 P W 108.99(5) . . ?
C1 P C8 106.51(7) . . ?
C1 P H 103.1(10) . . ?
C8 P W 122.36(5) . . ?
C8 P H 108.6(10) . . ?
C1 N1 C2 110.97(14) . . ?
C1 N1 C4 126.33(14) . . ?
C2 N1 C4 122.69(14) . . ?
C1 N2 C3 110.78(14) . . ?
C1 N2 C7 126.33(15) . . ?
C3 N2 C7 122.81(15) . . ?
N1 C1 P 133.47(13) . . ?
N1 C1 N2 104.76(14) . . ?
N2 C1 P 121.11(12) . . ?
N1 C2 C5 122.32(16) . . ?
C3 C2 N1 106.71(15) . . ?
C3 C2 C5 130.93(16) . . ?
N2 C3 C6 122.69(17) . . ?
C2 C3 N2 106.76(15) . . ?
C2 C3 C6 130.52(17) . . ?
N1 C4 H4A 109.5 . . ?
N1 C4 H4B 109.5 . . ?
N1 C4 H4C 109.5 . . ?
H4A C4 H4B 109.5 . . ?
H4A C4 H4C 109.5 . . ?
H4B C4 H4C 109.5 . . ?
C2 C5 H5A 109.5 . . ?
C2 C5 H5B 109.5 . . ?
C2 C5 H5C 109.5 . . ?
H5A C5 H5B 109.5 . . ?
H5A C5 H5C 109.5 . . ?
H5B C5 H5C 109.5 . . ?
C3 C6 H6A 109.5 . . ?
C3 C6 H6B 109.5 . . ?
C3 C6 H6C 109.5 . . ?
H6A C6 H6B 109.5 . . ?
H6A C6 H6C 109.5 . . ?
H6B C6 H6C 109.5 . . ?
N2 C7 H7A 109.5 . . ?
N2 C7 H7B 109.5 . . ?
N2 C7 H7C 109.5 . . ?
H7A C7 H7B 109.5 . . ?
H7A C7 H7C 109.5 . . ?
H7B C7 H7C 109.5 . . ?
C9 C8 P 105.78(10) . . ?
C9 C8 C15 109.48(13) . . ?
C15 C8 P 103.62(10) . . ?
C21 C8 P 113.92(11) . . ?
C21 C8 C9 113.11(13) . . ?
C21 C8 C15 110.40(13) . . ?
C10 C9 C8 121.26(16) . . ?
C14 C9 C8 121.75(15) . . ?
C14 C9 C10 116.98(16) . . ?
C9 C10 H10 119.3 . . ?
C11 C10 C9 121.39(19) . . ?
C11 C10 H10 119.3 . . ?
C10 C11 H11 119.8 . . ?
C12 C11 C10 120.5(2) . . ?
C12 C11 H11 119.8 . . ?
C11 C12 H12 120.4 . . ?
C13 C12 C11 119.11(19) . . ?
C13 C12 H12 120.4 . . ?
C12 C13 H13 119.8 . . ?
C12 C13 C14 120.5(2) . . ?
C14 C13 H13 119.8 . . ?
C9 C14 H14 119.3 . . ?
C13 C14 C9 121.44(18) . . ?
C13 C14 H14 119.3 . . ?
C16 C15 C8 121.17(14) . . ?
C20 C15 C8 120.90(15) . . ?
C20 C15 C16 117.70(16) . . ?
C15 C16 H16 119.3 . . ?
C17 C16 C15 121.34(16) . . ?
C17 C16 H16 119.3 . . ?
C16 C17 H17 119.8 . . ?
C16 C17 C18 120.33(17) . . ?
C18 C17 H17 119.8 . . ?
C17 C18 H18 120.6 . . ?
C19 C18 C17 118.89(17) . . ?
C19 C18 H18 120.6 . . ?
C18 C19 H19 119.6 . . ?
C18 C19 C20 120.86(17) . . ?
C20 C19 H19 119.6 . . ?
C15 C20 H20 119.6 . . ?
C19 C20 C15 120.84(17) . . ?
C19 C20 H20 119.6 . . ?
C22 C21 C8 119.46(15) . . ?
C26 C21 C8 123.08(15) . . ?
C26 C21 C22 117.46(16) . . ?
C21 C22 H22 119.3 . . ?
C23 C22 C21 121.49(16) . . ?
C23 C22 H22 119.3 . . ?
C22 C23 H23 120.0 . . ?
C22 C23 C24 120.06(17) . . ?
C24 C23 H23 120.0 . . ?
C23 C24 H24 120.4 . . ?
C25 C24 C23 119.10(17) . . ?
C25 C24 H24 120.4 . . ?
C24 C25 H25 119.6 . . ?
C24 C25 C26 120.72(17) . . ?
C26 C25 H25 119.6 . . ?
C21 C26 C25 121.04(17) . . ?
C21 C26 H26 119.5 . . ?
C25 C26 H26 119.5 . . ?
O1 C27 W 178.46(17) . . ?
O2 C28 W 176.16(17) . . ?
O3 C29 W 177.95(17) . . ?
O4 C30 W 177.73(15) . . ?
O5 C31 W 175.47(16) . . ?

loop_
_geom_bond_atom_site_label_1
_geom_bond_atom_site_label_2
_geom_bond_distance
_geom_bond_site_symmetry_2
_geom_bond_publ_flag
W P 2.6149(4) . ?
W C27 1.9837(19) . ?
W C28 2.0329(19) . ?
W C29 2.0473(19) . ?
W C30 2.0471(18) . ?
W C31 2.041(2) . ?
P C1 1.8489(17) . ?
P C8 1.9542(16) . ?
P H 1.42(3) . ?
O1 C27 1.153(2) . ?
O2 C28 1.144(2) . ?
O3 C29 1.141(2) . ?
O4 C30 1.143(2) . ?
O5 C31 1.145(2) . ?
N1 C1 1.354(2) . ?
N1 C2 1.387(2) . ?
N1 C4 1.457(2) . ?
N2 C1 1.362(2) . ?
N2 C3 1.384(2) . ?
N2 C7 1.462(2) . ?
C2 C3 1.353(3) . ?
C2 C5 1.490(2) . ?
C3 C6 1.491(2) . ?
C4 H4A 0.9800 . ?
C4 H4B 0.9800 . ?
C4 H4C 0.9800 . ?
C5 H5A 0.9800 . ?
C5 H5B 0.9800 . ?
C5 H5C 0.9800 . ?
C6 H6A 0.9800 . ?
C6 H6B 0.9800 . ?
C6 H6C 0.9800 . ?
C7 H7A 0.9800 . ?
C7 H7B 0.9800 . ?
C7 H7C 0.9800 . ?
C8 C9 1.538(2) . ?
C8 C15 1.549(2) . ?
C8 C21 1.533(2) . ?
C9 C10 1.401(3) . ?
C9 C14 1.397(3) . ?
C10 H10 0.9500 . ?
C10 C11 1.390(3) . ?
C11 H11 0.9500 . ?
C11 C12 1.382(3) . ?
C12 H12 0.9500 . ?
C12 C13 1.381(3) . ?
C13 H13 0.9500 . ?
C13 C14 1.393(3) . ?
C14 H14 0.9500 . ?
C15 C16 1.399(2) . ?
C15 C20 1.396(2) . ?
C16 H16 0.9500 . ?
C16 C17 1.389(2) . ?
C17 H17 0.9500 . ?
C17 C18 1.390(3) . ?
C18 H18 0.9500 . ?
C18 C19 1.385(3) . ?
C19 H19 0.9500 . ?
C19 C20 1.393(3) . ?
C20 H20 0.9500 . ?
C21 C22 1.403(2) . ?
C21 C26 1.391(2) . ?
C22 H22 0.9500 . ?
C22 C23 1.390(2) . ?
C23 H23 0.9500 . ?
C23 C24 1.393(3) . ?
C24 H24 0.9500 . ?
C24 C25 1.380(3) . ?
C25 H25 0.9500 . ?
C25 C26 1.398(3) . ?
C26 H26 0.9500 . ?

loop_
_geom_torsion_atom_site_label_1
_geom_torsion_atom_site_label_2
_geom_torsion_atom_site_label_3
_geom_torsion_atom_site_label_4
_geom_torsion
_geom_torsion_site_symmetry_1
_geom_torsion_site_symmetry_2
_geom_torsion_site_symmetry_3
_geom_torsion_site_symmetry_4
_geom_torsion_publ_flag
W P C1 N1 59.16(17) . . . . ?
W P C1 N2 -110.02(13) . . . . ?
P C8 C9 C10 62.69(18) . . . . ?
P C8 C9 C14 -116.23(15) . . . . ?
P C8 C15 C16 36.56(18) . . . . ?
P C8 C15 C20 -149.08(14) . . . . ?
P C8 C21 C22 61.14(18) . . . . ?
P C8 C21 C26 -119.55(16) . . . . ?
N1 C2 C3 N2 -0.33(19) . . . . ?
N1 C2 C3 C6 177.84(19) . . . . ?
C1 N1 C2 C3 0.05(19) . . . . ?
C1 N1 C2 C5 178.09(16) . . . . ?
C1 N2 C3 C2 0.5(2) . . . . ?
C1 N2 C3 C6 -177.83(17) . . . . ?
C2 N1 C1 P -170.17(13) . . . . ?
C2 N1 C1 N2 0.26(18) . . . . ?
C3 N2 C1 P 171.43(12) . . . . ?
C3 N2 C1 N1 -0.47(19) . . . . ?
C4 N1 C1 P 9.2(3) . . . . ?
C4 N1 C1 N2 179.61(15) . . . . ?
C4 N1 C2 C3 -179.33(16) . . . . ?
C4 N1 C2 C5 -1.3(2) . . . . ?
C5 C2 C3 N2 -178.14(17) . . . . ?
C5 C2 C3 C6 0.0(3) . . . . ?
C7 N2 C1 P -11.7(2) . . . . ?
C7 N2 C1 N1 176.41(17) . . . . ?
C7 N2 C3 C2 -176.50(17) . . . . ?
C7 N2 C3 C6 5.2(3) . . . . ?
C8 P C1 N1 -74.65(18) . . . . ?
C8 P C1 N2 116.17(14) . . . . ?
C8 C9 C10 C11 -175.40(17) . . . . ?
C8 C9 C14 C13 175.86(16) . . . . ?
C8 C15 C16 C17 176.78(16) . . . . ?
C8 C15 C20 C19 -176.26(16) . . . . ?
C8 C21 C22 C23 -177.04(15) . . . . ?
C8 C21 C26 C25 177.17(17) . . . . ?
C9 C8 C15 C16 -75.93(18) . . . . ?
C9 C8 C15 C20 98.43(18) . . . . ?
C9 C8 C21 C22 -178.01(15) . . . . ?
C9 C8 C21 C26 1.3(2) . . . . ?
C9 C10 C11 C12 -1.0(3) . . . . ?
C10 C9 C14 C13 -3.1(3) . . . . ?
C10 C11 C12 C13 -2.1(3) . . . . ?
C11 C12 C13 C14 2.6(3) . . . . ?
C12 C13 C14 C9 0.1(3) . . . . ?
C14 C9 C10 C11 3.6(3) . . . . ?
C15 C8 C9 C10 173.76(15) . . . . ?
C15 C8 C9 C14 -5.2(2) . . . . ?
C15 C8 C21 C22 -54.95(19) . . . . ?
C15 C8 C21 C26 124.36(17) . . . . ?
C15 C16 C17 C18 -1.0(3) . . . . ?
C16 C15 C20 C19 -1.7(3) . . . . ?
C16 C17 C18 C19 -0.8(3) . . . . ?
C17 C18 C19 C20 1.3(3) . . . . ?
C18 C19 C20 C15 0.0(3) . . . . ?
C20 C15 C16 C17 2.2(2) . . . . ?
C21 C8 C9 C10 -62.7(2) . . . . ?
C21 C8 C9 C14 118.41(17) . . . . ?
C21 C8 C15 C16 158.92(15) . . . . ?
C21 C8 C15 C20 -26.7(2) . . . . ?
C21 C22 C23 C24 -1.0(3) . . . . ?
C22 C21 C26 C25 -3.5(3) . . . . ?
C22 C23 C24 C25 -1.9(3) . . . . ?
C23 C24 C25 C26 2.0(3) . . . . ?
C24 C25 C26 C21 0.8(3) . . . . ?
C26 C21 C22 C23 3.6(3) . . . . ?
